data_4506552
loop_
_publ_author_name
'Lee, Eunji'
'Seo, Joobeom'
'Lee, Shim Sung'
'Park, Ki-Min'

_publ_section_title
;
 A Triple-Stranded Ladder-Type Coordination Polymer
;
_journal_issue 8
_journal_name_full 'Crystal Growth &amp; Design'
_journal_page_first 3834
_journal_paper_doi 10.1021/cg300692y
_journal_volume 12
_journal_year 2012
_chemical_formula_moiety 'C13 H12 Ag N3 S2'
_chemical_formula_sum 'C13 H12 Ag N3 S2'
_chemical_formula_weight 382.25
_chemical_name_systematic
; 
 ? 
;
_space_group_IT_number 2
_symmetry_cell_setting triclinic
_symmetry_space_group_name_Hall '-P 1'
_symmetry_space_group_name_H-M 'P -1'
_atom_sites_solution_hydrogens geom
_atom_sites_solution_primary direct
_atom_sites_solution_secondary difmap
_audit_creation_method SHELXTL
_cell_angle_alpha 83.306(2)
_cell_angle_beta 80.590(2)
_cell_angle_gamma 63.071(2)
_cell_formula_units_Z 2
_cell_length_a 8.1645(8)
_cell_length_b 8.2253(8)
_cell_length_c 12.3145(12)
_cell_measurement_reflns_used 4108
_cell_measurement_temperature 298(2)
_cell_measurement_theta_max 26.00
_cell_measurement_theta_min 1.68
_cell_volume 726.54(12)
_computing_cell_refinement 'Bruker SAINT-PLUS'
_computing_data_collection 'Bruker SMART'
_computing_data_reduction 'Bruker SAINT-PLUS'
_computing_molecular_graphics 'Bruker SHELXTL'
_computing_publication_material 'Bruker SHELXTL'
_computing_structure_refinement 'Bruker SHELXTL'
_computing_structure_solution 'Bruker SHELXTL'
_diffrn_ambient_temperature 298(2)
_diffrn_measured_fraction_theta_full 0.980
_diffrn_measured_fraction_theta_max 0.980
_diffrn_measurement_device_type 'Bruker SMART APEX CCD'
_diffrn_measurement_method '\f and \w scans'
_diffrn_radiation_monochromator graphite
_diffrn_radiation_source 'fine-focus sealed tube'
_diffrn_radiation_type MoK\a
_diffrn_radiation_wavelength 0.71073
_diffrn_reflns_av_R_equivalents 0.0155
_diffrn_reflns_av_sigmaI/netI 0.0283
_diffrn_reflns_limit_h_max 9
_diffrn_reflns_limit_h_min -10
_diffrn_reflns_limit_k_max 10
_diffrn_reflns_limit_k_min -9
_diffrn_reflns_limit_l_max 12
_diffrn_reflns_limit_l_min -15
_diffrn_reflns_number 4102
_diffrn_reflns_theta_full 26.00
_diffrn_reflns_theta_max 26.00
_diffrn_reflns_theta_min 1.68
_exptl_absorpt_coefficient_mu 1.663
_exptl_absorpt_correction_T_max 0.6354
_exptl_absorpt_correction_T_min 0.4903
_exptl_absorpt_correction_type multi-scan
_exptl_absorpt_process_details SADABS
_exptl_crystal_colour colorless
_exptl_crystal_density_diffrn 1.747
_exptl_crystal_density_method 'not measured'
_exptl_crystal_description block
_exptl_crystal_F_000 380
_exptl_crystal_size_max 0.50
_exptl_crystal_size_mid 0.50
_exptl_crystal_size_min 0.30
_refine_diff_density_max 0.500
_refine_diff_density_min -0.532
_refine_diff_density_rms 0.063
_refine_ls_extinction_method none
_refine_ls_goodness_of_fit_ref 1.025
_refine_ls_hydrogen_treatment constr
_refine_ls_matrix_type full
_refine_ls_number_parameters 172
_refine_ls_number_reflns 2792
_refine_ls_number_restraints 0
_refine_ls_restrained_S_all 1.025
_refine_ls_R_factor_all 0.0357
_refine_ls_R_factor_gt 0.0274
_refine_ls_shift/su_max 0.001
_refine_ls_shift/su_mean 0.000
_refine_ls_structure_factor_coef Fsqd
_refine_ls_weighting_details 'calc w=1/[\s^2^(Fo^2^)+(0.0308P)^2^+0.5183P] where P=(Fo^2^+2Fc^2^)/3'
_refine_ls_weighting_scheme calc
_refine_ls_wR_factor_gt 0.0647
_refine_ls_wR_factor_ref 0.0695
_reflns_number_gt 2381
_reflns_number_total 2792
_reflns_threshold_expression >2sigma(I)
_cod_data_source_file cg300692y_si_003.cif
_cod_data_source_block 2
_cod_depositor_comments
;
The following automatic conversions were performed:

'_symmetry_cell_setting' value 'Triclinic' changed to 'triclinic'
according to /home/saulius/struct/CIF-dictionaries/cif_core.dic
dictionary named 'cif_core.dic' version 2.4.2 from 2011-04-26.

Automatic conversion script
Id: cif_fix_values 1891 2012-01-12 08:04:46Z andrius 
;
_cod_original_sg_symbol_H-M P-1
_cod_database_code 4506552

loop_
_symmetry_equiv_pos_as_xyz
'x, y, z'
'-x, -y, -z'

loop_
_atom_site_label
_atom_site_type_symbol
_atom_site_fract_x
_atom_site_fract_y
_atom_site_fract_z
_atom_site_U_iso_or_equiv
_atom_site_adp_type
_atom_site_occupancy
_atom_site_symmetry_multiplicity
_atom_site_calc_flag
_atom_site_refinement_flags
Ag1 Ag 0.69680(3) -0.20469(4) 0.24348(2) 0.05110(10) Uani 1 1 d .
S1 S 0.86084(10) 0.00128(10) 0.20310(6) 0.04093(17) Uani 1 1 d .
S2 S 0.95549(14) -0.52642(13) 0.26472(11) 0.0738(3) Uani 1 1 d .
N1 N 0.4312(4) 0.2420(4) -0.0953(2) 0.0481(6) Uani 1 1 d .
N2 N 0.5568(3) 0.1177(4) 0.6190(2) 0.0422(6) Uani 1 1 d .
N3 N 1.2376(5) -0.4792(5) 0.3370(4) 0.0830(11) Uani 1 1 d .
C1 C 0.5919(5) 0.2529(5) -0.1086(3) 0.0557(9) Uani 1 1 d .
H1 H 0.6494 0.2599 -0.1824 0.067 Uiso 1 1 calc R
C2 C 0.6797(5) 0.2546(5) -0.0226(3) 0.0538(8) Uani 1 1 d .
H2 H 0.7953 0.2621 -0.0367 0.065 Uiso 1 1 calc R
C3 C 0.5988(4) 0.2454(4) 0.0844(2) 0.0410(7) Uani 1 1 d .
C4 C 0.4325(4) 0.2366(5) 0.0987(3) 0.0498(8) Uani 1 1 d .
H4 H 0.3714 0.2309 0.1716 0.060 Uiso 1 1 calc R
C5 C 0.3534(5) 0.2361(5) 0.0081(3) 0.0545(9) Uani 1 1 d .
H5 H 0.2364 0.2313 0.0201 0.065 Uiso 1 1 calc R
C6 C 0.6933(4) 0.2389(4) 0.1810(3) 0.0472(7) Uani 1 1 d .
H6A H 0.6044 0.2799 0.2454 0.057 Uiso 1 1 calc R
H6B H 0.7550 0.3159 0.1656 0.057 Uiso 1 1 calc R
C7 C 0.9538(4) 0.0061(4) 0.3272(2) 0.0401(6) Uani 1 1 d .
H7A H 1.0583 -0.1094 0.3381 0.048 Uiso 1 1 calc R
H7B H 0.9973 0.0982 0.3161 0.048 Uiso 1 1 calc R
C8 C 0.8170(4) 0.0438(4) 0.4293(2) 0.0363(6) Uani 1 1 d .
C9 C 0.7192(4) 0.2184(4) 0.4682(2) 0.0426(7) Uani 1 1 d .
H9 H 0.7404 0.3174 0.4305 0.051 Uiso 1 1 calc R
C10 C 0.5910(4) 0.2494(4) 0.5614(3) 0.0463(7) Uani 1 1 d .
H10 H 0.5231 0.3717 0.5860 0.056 Uiso 1 1 calc R
C11 C 0.6551(4) -0.0522(4) 0.5828(2) 0.0409(6) Uani 1 1 d .
H11 H 0.6340 -0.1492 0.6237 0.049 Uiso 1 1 calc R
C12 C 0.7844(4) -0.0947(4) 0.4903(2) 0.0392(6) Uani 1 1 d .
H12 H 0.8513 -0.2184 0.4681 0.047 Uiso 1 1 calc R
C13 C 1.1186(5) -0.4948(4) 0.3082(3) 0.0531(8) Uani 1 1 d .

loop_
_atom_site_aniso_label
_atom_site_aniso_U_11
_atom_site_aniso_U_22
_atom_site_aniso_U_33
_atom_site_aniso_U_23
_atom_site_aniso_U_13
_atom_site_aniso_U_12
Ag1 0.04753(15) 0.05894(18) 0.04649(15) -0.00973(11) -0.01212(10) -0.01957(12)
S1 0.0395(4) 0.0451(4) 0.0364(4) -0.0073(3) -0.0081(3) -0.0148(3)
S2 0.0513(5) 0.0447(5) 0.1290(10) -0.0105(5) -0.0271(6) -0.0178(4)
N1 0.0451(14) 0.0604(17) 0.0382(14) -0.0080(12) -0.0108(11) -0.0197(13)
N2 0.0404(13) 0.0460(15) 0.0381(13) -0.0054(11) -0.0095(11) -0.0151(11)
N3 0.065(2) 0.063(2) 0.126(3) -0.024(2) -0.030(2) -0.0211(17)
C1 0.056(2) 0.077(2) 0.0363(17) -0.0036(16) -0.0041(14) -0.0311(18)
C2 0.0480(18) 0.074(2) 0.0463(18) -0.0028(16) -0.0087(15) -0.0326(18)
C3 0.0448(16) 0.0377(16) 0.0391(15) -0.0037(12) -0.0145(13) -0.0136(13)
C4 0.0470(17) 0.066(2) 0.0351(16) -0.0109(14) -0.0033(13) -0.0224(16)
C5 0.0440(17) 0.077(2) 0.0464(18) -0.0123(17) -0.0072(14) -0.0273(17)
C6 0.0524(18) 0.0441(17) 0.0451(17) -0.0041(13) -0.0182(14) -0.0171(15)
C7 0.0342(14) 0.0462(17) 0.0406(15) -0.0042(13) -0.0114(12) -0.0158(13)
C8 0.0313(13) 0.0415(16) 0.0351(14) -0.0032(12) -0.0151(11) -0.0115(12)
C9 0.0467(16) 0.0384(16) 0.0449(17) -0.0006(13) -0.0093(13) -0.0199(13)
C10 0.0458(17) 0.0395(17) 0.0486(18) -0.0112(14) -0.0075(14) -0.0119(14)
C11 0.0425(15) 0.0417(16) 0.0403(16) 0.0016(12) -0.0124(13) -0.0186(13)
C12 0.0406(15) 0.0366(15) 0.0387(15) -0.0045(12) -0.0128(12) -0.0123(12)
C13 0.0483(18) 0.0339(16) 0.070(2) -0.0080(15) -0.0092(17) -0.0105(14)

loop_
_atom_type_symbol
_atom_type_description
_atom_type_scat_dispersion_real
_atom_type_scat_dispersion_imag
_atom_type_scat_source
C C 0.0033 0.0016 'International Tables Vol C Tables 4.2.6.8 and 6.1.1.4'
H H 0.0000 0.0000 'International Tables Vol C Tables 4.2.6.8 and 6.1.1.4'
N N 0.0061 0.0033 'International Tables Vol C Tables 4.2.6.8 and 6.1.1.4'
S S 0.1246 0.1234 'International Tables Vol C Tables 4.2.6.8 and 6.1.1.4'
Ag Ag -0.8971 1.1015 'International Tables Vol C Tables 4.2.6.8 and 6.1.1.4'

loop_
_geom_angle_atom_site_label_1
_geom_angle_atom_site_label_2
_geom_angle_atom_site_label_3
_geom_angle
_geom_angle_site_symmetry_1
_geom_angle_site_symmetry_3
N2 Ag1 N1 101.31(9) 2_656 2_655
N2 Ag1 S2 116.56(7) 2_656 .
N1 Ag1 S2 99.93(7) 2_655 .
N2 Ag1 S1 117.11(7) 2_656 .
N1 Ag1 S1 116.12(7) 2_655 .
S2 Ag1 S1 104.92(3) . .
C7 S1 C6 103.14(14) . .
C7 S1 Ag1 108.75(10) . .
C6 S1 Ag1 110.44(11) . .
C13 S2 Ag1 103.82(12) . .
C5 N1 C1 116.5(3) . .
C5 N1 Ag1 120.5(2) . 2_655
C1 N1 Ag1 122.6(2) . 2_655
C10 N2 C11 116.9(3) . .
C10 N2 Ag1 117.83(19) . 2_656
C11 N2 Ag1 124.6(2) . 2_656
N1 C1 C2 123.8(3) . .
C1 C2 C3 119.0(3) . .
C4 C3 C2 117.5(3) . .
C4 C3 C6 121.5(3) . .
C2 C3 C6 121.0(3) . .
C3 C4 C5 119.9(3) . .
N1 C5 C4 123.2(3) . .
C3 C6 S1 106.8(2) . .
C8 C7 S1 113.98(18) . .
C9 C8 C12 117.1(3) . .
C9 C8 C7 121.2(3) . .
C12 C8 C7 121.7(3) . .
C10 C9 C8 119.8(3) . .
N2 C10 C9 123.3(3) . .
N2 C11 C12 123.6(3) . .
C11 C12 C8 119.3(3) . .
N3 C13 S2 177.3(3) . .

loop_
_geom_bond_atom_site_label_1
_geom_bond_atom_site_label_2
_geom_bond_distance
_geom_bond_site_symmetry_2
Ag1 N2 2.337(2) 2_656
Ag1 N1 2.358(2) 2_655
Ag1 S2 2.5474(10) .
Ag1 S1 2.5597(8) .
S1 C7 1.826(3) .
S1 C6 1.828(3) .
S2 C13 1.646(4) .
N1 C5 1.334(4) .
N1 C1 1.338(4) .
N1 Ag1 2.358(2) 2_655
N2 C10 1.335(4) .
N2 C11 1.344(4) .
N2 Ag1 2.337(2) 2_656
N3 C13 1.149(5) .
C1 C2 1.377(4) .
C2 C3 1.385(4) .
C3 C4 1.374(4) .
C3 C6 1.503(4) .
C4 C5 1.378(4) .
C7 C8 1.498(4) .
C8 C9 1.388(4) .
C8 C12 1.394(4) .
C9 C10 1.382(4) .
C11 C12 1.378(4) .
